data_7004158
loop_
_publ_author_name
'Chandrasekhar, Vadapalli'
'Sasikumar, Palani'
'Boomishankar, Ramamoorthy'

_publ_section_title
;
 Assembly of tetra, di and mononuclear molecular cadmium phosphonates
 using 2,4,6-triisopropylphenylphosponic acid and ancillary ligands
;
_journal_issue 38
_journal_name_full 'Dalton Transactions'
_journal_page_first 5189
_journal_page_last 5196
_journal_paper_doi 10.1039/b803256d
_journal_year 2008
_chemical_formula_moiety 'C50 H80 Cd N8 O6 P2'
_chemical_formula_sum 'C50 H80 Cd N8 O6 P2'
_chemical_formula_weight 1063.56
_chemical_melting_point 445.15
_chemical_name_common 'cadmium phosphonate'
_chemical_name_systematic
;
?
;
_space_group_IT_number 2
_symmetry_cell_setting triclinic
_symmetry_Int_Tables_number 2
_symmetry_space_group_name_Hall '-P 1'
_symmetry_space_group_name_H-M 'P -1'
_atom_sites_solution_hydrogens geom
_atom_sites_solution_primary direct
_atom_sites_solution_secondary difmap
_audit_creation_method SHELXL-97
_cell_angle_alpha 65.732(5)
_cell_angle_beta 75.580(5)
_cell_angle_gamma 84.573(5)
_cell_formula_units_Z 1
_cell_length_a 10.736(5)
_cell_length_b 11.309(5)
_cell_length_c 12.698(5)
_cell_measurement_reflns_used 2788
_cell_measurement_temperature 100(2)
_cell_measurement_theta_max 26.77
_cell_measurement_theta_min 2.34
_cell_volume 1361.1(10)
_computing_cell_refinement 'Bruker SMART'
_computing_data_collection 'Bruker SMART'
_computing_data_reduction 'Bruker SAINT'
_computing_molecular_graphics 'Bruker SHELXTL'
_computing_publication_material 'Bruker SHELXTL'
_computing_structure_refinement 'SHELXL-97 (Sheldrick, 1997)'
_computing_structure_solution 'Bruker SHELXTL'
_diffrn_ambient_temperature 100(2)
_diffrn_measured_fraction_theta_full 0.954
_diffrn_measured_fraction_theta_max 0.954
_diffrn_measurement_device_type 'CCD area detector'
_diffrn_measurement_method 'phi and omega scans'
_diffrn_radiation_monochromator graphite
_diffrn_radiation_source 'fine-focus sealed tube'
_diffrn_radiation_type MoK\a
_diffrn_radiation_wavelength 0.71069
_diffrn_reflns_av_R_equivalents 0.0262
_diffrn_reflns_av_sigmaI/netI 0.0600
_diffrn_reflns_limit_h_max 14
_diffrn_reflns_limit_h_min -14
_diffrn_reflns_limit_k_max 15
_diffrn_reflns_limit_k_min -15
_diffrn_reflns_limit_l_max 16
_diffrn_reflns_limit_l_min -11
_diffrn_reflns_number 9134
_diffrn_reflns_theta_full 28.32
_diffrn_reflns_theta_max 28.32
_diffrn_reflns_theta_min 2.07
_exptl_absorpt_coefficient_mu 0.513
_exptl_absorpt_correction_T_max 0.9505
_exptl_absorpt_correction_T_min 0.9044
_exptl_absorpt_correction_type empirical
_exptl_absorpt_process_details SADABS
_exptl_crystal_density_diffrn 1.298
_exptl_crystal_density_method 'not measured'
_exptl_crystal_F_000 562
_exptl_crystal_size_max 0.20
_exptl_crystal_size_mid 0.15
_exptl_crystal_size_min 0.10
_refine_diff_density_max 1.185
_refine_diff_density_min -0.724
_refine_diff_density_rms 0.117
_refine_ls_extinction_method none
_refine_ls_goodness_of_fit_ref 1.046
_refine_ls_hydrogen_treatment constr
_refine_ls_matrix_type full
_refine_ls_number_parameters 304
_refine_ls_number_reflns 6461
_refine_ls_number_restraints 0
_refine_ls_restrained_S_all 1.046
_refine_ls_R_factor_all 0.0579
_refine_ls_R_factor_gt 0.0516
_refine_ls_shift/su_max 0.000
_refine_ls_shift/su_mean 0.000
_refine_ls_structure_factor_coef Fsqd
_refine_ls_weighting_details 'calc w=1/[\s^2^(Fo^2^)+(0.0831P)^2^+0.0000P] where P=(Fo^2^+2Fc^2^)/3'
_refine_ls_weighting_scheme calc
_refine_ls_wR_factor_gt 0.1307
_refine_ls_wR_factor_ref 0.1353
_reflns_number_gt 5766
_reflns_number_total 6461
_reflns_threshold_expression >2sigma(I)
_cod_data_source_file b803256d.txt
_cod_data_source_block Cd1
_cod_depositor_comments
;
The following automatic conversions were performed:
'_symmetry_cell_setting' value 'Triclinic' changed to 'triclinic'
according to '/home/saulius/struct/CIF-dictionaries/cif_core.dic'
dictionary named 'cif_core.dic' version 2.4.1 from 2010-06-29.

Automatic conversion script
Id: cif_fix_enum 1527 2010-12-29 10:47:43Z saulius 
;
_cod_original_sg_symbol_H-M P-1
_cod_database_code 7004158

loop_
_symmetry_equiv_pos_as_xyz
'x, y, z'
'-x, -y, -z'

loop_
_atom_site_label
_atom_site_type_symbol
_atom_site_fract_x
_atom_site_fract_y
_atom_site_fract_z
_atom_site_U_iso_or_equiv
_atom_site_adp_type
_atom_site_occupancy
_atom_site_symmetry_multiplicity
_atom_site_calc_flag
_atom_site_refinement_flags
_atom_site_disorder_assembly
_atom_site_disorder_group
C1 C 0.2005(3) 0.5993(3) -0.2556(3) 0.0149(6) Uani 1 1 d . . .
C2 C 0.1599(3) 0.7255(3) -0.3223(3) 0.0167(6) Uani 1 1 d . . .
C3 C 0.1583(3) 0.7591(3) -0.4402(3) 0.0180(6) Uani 1 1 d . . .
H3 H 0.1277 0.8424 -0.4833 0.022 Uiso 1 1 calc R . .
C4 C 0.1995(3) 0.6763(3) -0.4982(3) 0.0173(6) Uani 1 1 d . . .
C5 C 0.2460(3) 0.5562(3) -0.4336(3) 0.0181(6) Uani 1 1 d . . .
H5 H 0.2768 0.4990 -0.4720 0.022 Uiso 1 1 calc R . .
C6 C 0.2494(3) 0.5162(3) -0.3154(3) 0.0156(6) Uani 1 1 d . . .
C7 C 0.1210(3) 0.8303(3) -0.2733(3) 0.0228(7) Uani 1 1 d . . .
H7 H 0.1385 0.7955 -0.1922 0.027 Uiso 1 1 calc R . .
C8 C 0.2011(5) 0.9529(4) -0.3479(5) 0.0562(14) Uani 1 1 d . . .
H8A H 0.2926 0.9315 -0.3550 0.084 Uiso 1 1 calc R . .
H8B H 0.1795 1.0144 -0.3098 0.084 Uiso 1 1 calc R . .
H8C H 0.1829 0.9921 -0.4271 0.084 Uiso 1 1 calc R . .
C9 C -0.0208(4) 0.8609(4) -0.2601(4) 0.0479(11) Uani 1 1 d . . .
H9A H -0.0412 0.9278 -0.2282 0.072 Uiso 1 1 calc R . .
H9B H -0.0711 0.7822 -0.2056 0.072 Uiso 1 1 calc R . .
H9C H -0.0419 0.8924 -0.3378 0.072 Uiso 1 1 calc R . .
C10 C 0.1961(3) 0.7149(3) -0.6269(3) 0.0212(6) Uani 1 1 d . . .
H10 H 0.2430 0.6474 -0.6531 0.025 Uiso 1 1 calc R . .
C11 C 0.0582(3) 0.7187(4) -0.6395(3) 0.0322(8) Uani 1 1 d . . .
H11A H 0.0582 0.7433 -0.7230 0.048 Uiso 1 1 calc R . .
H11B H 0.0094 0.7824 -0.6119 0.048 Uiso 1 1 calc R . .
H11C H 0.0183 0.6328 -0.5916 0.048 Uiso 1 1 calc R . .
C12 C 0.2625(3) 0.8448(3) -0.7077(3) 0.0266(7) Uani 1 1 d . . .
H12A H 0.2585 0.8661 -0.7897 0.040 Uiso 1 1 calc R . .
H12B H 0.3526 0.8397 -0.7027 0.040 Uiso 1 1 calc R . .
H12C H 0.2192 0.9124 -0.6826 0.040 Uiso 1 1 calc R . .
C13 C 0.3107(3) 0.3848(3) -0.2580(3) 0.0180(6) Uani 1 1 d . . .
H13 H 0.3099 0.3711 -0.1748 0.022 Uiso 1 1 calc R . .
C14 C 0.2345(3) 0.2743(3) -0.2516(3) 0.0260(7) Uani 1 1 d . . .
H14A H 0.2764 0.1917 -0.2146 0.039 Uiso 1 1 calc R . .
H14B H 0.2311 0.2870 -0.3319 0.039 Uiso 1 1 calc R . .
H14C H 0.1469 0.2730 -0.2041 0.039 Uiso 1 1 calc R . .
C15 C 0.4512(3) 0.3839(3) -0.3237(3) 0.0239(7) Uani 1 1 d . . .
H15A H 0.4887 0.2990 -0.2856 0.036 Uiso 1 1 calc R . .
H15B H 0.4998 0.4514 -0.3211 0.036 Uiso 1 1 calc R . .
H15C H 0.4550 0.4007 -0.4066 0.036 Uiso 1 1 calc R . .
C16 C 0.1541(3) 0.4508(3) 0.2389(3) 0.0264(7) Uani 1 1 d . . .
H16A H 0.1762 0.5035 0.1532 0.040 Uiso 1 1 calc R . .
H16B H 0.1157 0.5060 0.2809 0.040 Uiso 1 1 calc R . .
H16C H 0.0924 0.3829 0.2562 0.040 Uiso 1 1 calc R . .
C17 C 0.2730(3) 0.3896(3) 0.2790(3) 0.0185(6) Uani 1 1 d . . .
C18 C 0.2833(3) 0.3067(3) 0.3953(3) 0.0206(6) Uani 1 1 d . . .
H18 H 0.2154 0.2767 0.4647 0.025 Uiso 1 1 calc R . .
C19 C 0.4115(3) 0.2783(3) 0.3876(3) 0.0187(6) Uani 1 1 d . . .
C20 C 0.4841(3) 0.1967(3) 0.4796(3) 0.0247(7) Uani 1 1 d . . .
H20A H 0.5758 0.1984 0.4419 0.037 Uiso 1 1 calc R . .
H20B H 0.4518 0.1072 0.5162 0.037 Uiso 1 1 calc R . .
H20C H 0.4720 0.2312 0.5406 0.037 Uiso 1 1 calc R . .
C21 C 0.3578(3) 0.1784(3) 0.0836(4) 0.0306(8) Uani 1 1 d . . .
H21A H 0.3262 0.2663 0.0706 0.046 Uiso 1 1 calc R . .
H21B H 0.3246 0.1201 0.1667 0.046 Uiso 1 1 calc R . .
H21C H 0.3282 0.1482 0.0317 0.046 Uiso 1 1 calc R . .
C22 C 0.5000(3) 0.1792(3) 0.0560(3) 0.0239(7) Uani 1 1 d . . .
C23 C 0.5868(3) 0.0774(3) 0.0608(3) 0.0249(7) Uani 1 1 d . . .
H23 H 0.5664 -0.0104 0.0813 0.030 Uiso 1 1 calc R . .
C24 C 0.7086(3) 0.1308(3) 0.0296(3) 0.0228(7) Uani 1 1 d . . .
C25 C 0.8397(3) 0.0751(3) 0.0174(3) 0.0265(7) Uani 1 1 d . . .
H25A H 0.9036 0.1432 -0.0064 0.040 Uiso 1 1 calc R . .
H25B H 0.8546 0.0393 -0.0431 0.040 Uiso 1 1 calc R . .
H25C H 0.8473 0.0059 0.0936 0.040 Uiso 1 1 calc R . .
N1 N 0.3881(2) 0.4105(2) 0.2043(2) 0.0174(5) Uani 1 1 d . . .
N2 N 0.4706(2) 0.3408(2) 0.2732(2) 0.0187(5) Uani 1 1 d . . .
H2 H 0.5539 0.3373 0.2454 0.022 Uiso 1 1 calc R . .
N3 N 0.5628(3) 0.2889(2) 0.0228(2) 0.0224(6) Uani 1 1 d . . .
N4 N 0.6913(3) 0.2565(3) 0.0074(2) 0.0229(6) Uani 1 1 d . . .
H4 H 0.7544 0.3121 -0.0143 0.028 Uiso 1 1 calc R . .
O1 O 0.33026(19) 0.5165(2) -0.08332(19) 0.0202(5) Uani 1 1 d . . .
O2 O 0.12844(19) 0.39662(19) -0.04347(19) 0.0186(4) Uani 1 1 d . . .
H2A H 0.0520 0.4051 -0.0504 0.028 Uiso 1 1 calc R . .
O3 O 0.1137(2) 0.6167(2) -0.03776(19) 0.0189(4) Uani 1 1 d . . .
P1 P 0.19361(7) 0.53399(7) -0.09688(7) 0.01521(17) Uani 1 1 d . . .
Cd1 Cd 0.5000 0.5000 0.0000 0.01228(10) Uani 1 2 d S . .

loop_
_atom_site_aniso_label
_atom_site_aniso_U_11
_atom_site_aniso_U_22
_atom_site_aniso_U_33
_atom_site_aniso_U_23
_atom_site_aniso_U_13
_atom_site_aniso_U_12
C1 0.0071(13) 0.0186(14) 0.0156(14) -0.0034(11) -0.0022(10) -0.0016(10)
C2 0.0087(13) 0.0194(14) 0.0189(15) -0.0076(12) 0.0018(11) 0.0009(10)
C3 0.0146(14) 0.0141(13) 0.0201(15) -0.0020(12) -0.0040(11) 0.0022(11)
C4 0.0132(14) 0.0200(14) 0.0154(14) -0.0042(12) -0.0024(11) -0.0004(11)
C5 0.0157(14) 0.0195(14) 0.0187(15) -0.0084(12) -0.0023(11) 0.0006(11)
C6 0.0099(13) 0.0164(13) 0.0183(14) -0.0054(12) -0.0028(11) 0.0012(10)
C7 0.0262(17) 0.0192(15) 0.0212(16) -0.0086(13) -0.0032(13) 0.0050(12)
C8 0.055(3) 0.043(2) 0.072(3) -0.043(2) 0.026(2) -0.021(2)
C9 0.031(2) 0.050(3) 0.074(3) -0.041(3) -0.010(2) 0.0143(19)
C10 0.0172(15) 0.0273(16) 0.0171(15) -0.0077(13) -0.0045(12) 0.0050(12)
C11 0.0252(18) 0.043(2) 0.0264(19) -0.0102(16) -0.0090(15) -0.0002(15)
C12 0.0247(17) 0.0283(17) 0.0177(16) -0.0026(14) -0.0028(13) 0.0058(13)
C13 0.0152(14) 0.0168(14) 0.0187(15) -0.0052(12) -0.0028(11) 0.0029(11)
C14 0.0231(17) 0.0176(15) 0.0304(18) -0.0031(14) -0.0052(14) -0.0006(12)
C15 0.0165(15) 0.0230(16) 0.0290(18) -0.0101(14) -0.0025(13) 0.0061(12)
C16 0.0146(16) 0.0349(18) 0.0236(17) -0.0079(15) -0.0011(13) 0.0004(13)
C17 0.0150(14) 0.0208(15) 0.0212(15) -0.0109(12) -0.0010(12) -0.0038(11)
C18 0.0169(15) 0.0235(15) 0.0190(15) -0.0088(13) 0.0024(12) -0.0043(12)
C19 0.0174(15) 0.0192(15) 0.0183(15) -0.0072(12) -0.0013(12) -0.0041(11)
C20 0.0223(17) 0.0254(16) 0.0232(17) -0.0075(14) -0.0039(13) 0.0013(13)
C21 0.0240(18) 0.0217(16) 0.043(2) -0.0100(16) -0.0076(15) 0.0007(13)
C22 0.0267(18) 0.0211(15) 0.0240(17) -0.0089(13) -0.0050(13) -0.0028(13)
C23 0.0228(17) 0.0214(16) 0.0286(18) -0.0083(14) -0.0052(14) -0.0015(12)
C24 0.0226(17) 0.0243(16) 0.0237(16) -0.0125(14) -0.0051(13) 0.0032(12)
C25 0.0238(17) 0.0254(17) 0.0294(18) -0.0118(15) -0.0044(14) 0.0030(13)
N1 0.0133(12) 0.0189(12) 0.0168(13) -0.0055(10) 0.0002(10) -0.0022(9)
N2 0.0096(12) 0.0262(14) 0.0165(13) -0.0073(11) 0.0019(9) -0.0005(10)
N3 0.0195(14) 0.0198(13) 0.0232(14) -0.0075(11) 0.0013(11) -0.0007(10)
N4 0.0160(13) 0.0250(14) 0.0266(15) -0.0103(12) -0.0019(11) -0.0024(10)
O1 0.0098(10) 0.0306(12) 0.0173(11) -0.0065(9) -0.0029(8) -0.0008(8)
O2 0.0105(10) 0.0197(10) 0.0194(11) -0.0037(9) -0.0001(8) -0.0001(8)
O3 0.0119(10) 0.0252(11) 0.0189(11) -0.0095(9) 0.0003(8) -0.0034(8)
P1 0.0078(4) 0.0205(4) 0.0149(4) -0.0054(3) -0.0012(3) -0.0006(3)
Cd1 0.00824(15) 0.01337(16) 0.01406(16) -0.00476(11) -0.00172(10) -0.00030(10)

loop_
_atom_type_symbol
_atom_type_description
_atom_type_scat_dispersion_real
_atom_type_scat_dispersion_imag
_atom_type_scat_source
C C 0.0033 0.0016 'International Tables Vol C Tables 4.2.6.8 and 6.1.1.4'
H H 0.0000 0.0000 'International Tables Vol C Tables 4.2.6.8 and 6.1.1.4'
N N 0.0061 0.0033 'International Tables Vol C Tables 4.2.6.8 and 6.1.1.4'
O O 0.0106 0.0060 'International Tables Vol C Tables 4.2.6.8 and 6.1.1.4'
P P 0.1023 0.0942 'International Tables Vol C Tables 4.2.6.8 and 6.1.1.4'
Cd Cd -0.8075 1.2024 'International Tables Vol C Tables 4.2.6.8 and 6.1.1.4'

loop_
_geom_angle_atom_site_label_1
_geom_angle_atom_site_label_2
_geom_angle_atom_site_label_3
_geom_angle
_geom_angle_site_symmetry_1
_geom_angle_site_symmetry_3
_geom_angle_publ_flag
C2 C1 C6 118.5(3) . . ?
C2 C1 P1 124.6(2) . . ?
C6 C1 P1 116.9(2) . . ?
C3 C2 C1 118.9(3) . . ?
C3 C2 C7 117.1(3) . . ?
C1 C2 C7 123.9(3) . . ?
C2 C3 C4 123.1(3) . . ?
C2 C3 H3 118.4 . . ?
C4 C3 H3 118.4 . . ?
C5 C4 C3 117.1(3) . . ?
C5 C4 C10 120.8(3) . . ?
C3 C4 C10 122.1(3) . . ?
C6 C5 C4 122.7(3) . . ?
C6 C5 H5 118.6 . . ?
C4 C5 H5 118.6 . . ?
C5 C6 C1 119.4(3) . . ?
C5 C6 C13 116.8(3) . . ?
C1 C6 C13 123.8(3) . . ?
C9 C7 C8 110.5(3) . . ?
C9 C7 C2 112.4(3) . . ?
C8 C7 C2 111.7(3) . . ?
C9 C7 H7 107.3 . . ?
C8 C7 H7 107.3 . . ?
C2 C7 H7 107.3 . . ?
C7 C8 H8A 109.5 . . ?
C7 C8 H8B 109.5 . . ?
H8A C8 H8B 109.5 . . ?
C7 C8 H8C 109.5 . . ?
H8A C8 H8C 109.5 . . ?
H8B C8 H8C 109.5 . . ?
C7 C9 H9A 109.5 . . ?
C7 C9 H9B 109.5 . . ?
H9A C9 H9B 109.5 . . ?
C7 C9 H9C 109.5 . . ?
H9A C9 H9C 109.5 . . ?
H9B C9 H9C 109.5 . . ?
C4 C10 C12 112.0(3) . . ?
C4 C10 C11 110.8(3) . . ?
C12 C10 C11 110.1(3) . . ?
C4 C10 H10 107.9 . . ?
C12 C10 H10 107.9 . . ?
C11 C10 H10 107.9 . . ?
C10 C11 H11A 109.5 . . ?
C10 C11 H11B 109.5 . . ?
H11A C11 H11B 109.5 . . ?
C10 C11 H11C 109.5 . . ?
H11A C11 H11C 109.5 . . ?
H11B C11 H11C 109.5 . . ?
C10 C12 H12A 109.5 . . ?
C10 C12 H12B 109.5 . . ?
H12A C12 H12B 109.5 . . ?
C10 C12 H12C 109.5 . . ?
H12A C12 H12C 109.5 . . ?
H12B C12 H12C 109.5 . . ?
C14 C13 C6 111.6(2) . . ?
C14 C13 C15 111.0(3) . . ?
C6 C13 C15 110.8(3) . . ?
C14 C13 H13 107.8 . . ?
C6 C13 H13 107.8 . . ?
C15 C13 H13 107.8 . . ?
C13 C14 H14A 109.5 . . ?
C13 C14 H14B 109.5 . . ?
H14A C14 H14B 109.5 . . ?
C13 C14 H14C 109.5 . . ?
H14A C14 H14C 109.5 . . ?
H14B C14 H14C 109.5 . . ?
C13 C15 H15A 109.5 . . ?
C13 C15 H15B 109.5 . . ?
H15A C15 H15B 109.5 . . ?
C13 C15 H15C 109.5 . . ?
H15A C15 H15C 109.5 . . ?
H15B C15 H15C 109.5 . . ?
C17 C16 H16A 109.5 . . ?
C17 C16 H16B 109.5 . . ?
H16A C16 H16B 109.5 . . ?
C17 C16 H16C 109.5 . . ?
H16A C16 H16C 109.5 . . ?
H16B C16 H16C 109.5 . . ?
N1 C17 C18 110.4(3) . . ?
N1 C17 C16 122.0(3) . . ?
C18 C17 C16 127.6(3) . . ?
C19 C18 C17 105.8(3) . . ?
C19 C18 H18 127.1 . . ?
C17 C18 H18 127.1 . . ?
N2 C19 C18 106.2(3) . . ?
N2 C19 C20 122.0(3) . . ?
C18 C19 C20 131.8(3) . . ?
C19 C20 H20A 109.5 . . ?
C19 C20 H20B 109.5 . . ?
H20A C20 H20B 109.5 . . ?
C19 C20 H20C 109.5 . . ?
H20A C20 H20C 109.5 . . ?
H20B C20 H20C 109.5 . . ?
C22 C21 H21A 109.5 . . ?
C22 C21 H21B 109.5 . . ?
H21A C21 H21B 109.5 . . ?
C22 C21 H21C 109.5 . . ?
H21A C21 H21C 109.5 . . ?
H21B C21 H21C 109.5 . . ?
N3 C22 C23 110.4(3) . . ?
N3 C22 C21 119.6(3) . . ?
C23 C22 C21 130.0(3) . . ?
C24 C23 C22 106.1(3) . . ?
C24 C23 H23 126.9 . . ?
C22 C23 H23 126.9 . . ?
N4 C24 C23 106.3(3) . . ?
N4 C24 C25 121.0(3) . . ?
C23 C24 C25 132.7(3) . . ?
C24 C25 H25A 109.5 . . ?
C24 C25 H25B 109.5 . . ?
H25A C25 H25B 109.5 . . ?
C24 C25 H25C 109.5 . . ?
H25A C25 H25C 109.5 . . ?
H25B C25 H25C 109.5 . . ?
C17 N1 N2 104.7(2) . . ?
C17 N1 Cd1 144.8(2) . . ?
N2 N1 Cd1 109.98(17) . . ?
C19 N2 N1 112.9(2) . . ?
C19 N2 H2 123.5 . . ?
N1 N2 H2 123.5 . . ?
C22 N3 N4 105.3(3) . . ?
C22 N3 Cd1 134.3(2) . . ?
N4 N3 Cd1 120.30(19) . . ?
C24 N4 N3 111.9(3) . . ?
C24 N4 H4 124.0 . . ?
N3 N4 H4 124.0 . . ?
P1 O1 Cd1 158.65(14) . . ?
P1 O2 H2A 109.5 . . ?
O1 P1 O3 114.04(13) . . ?
O1 P1 O2 108.57(12) . . ?
O3 P1 O2 109.05(12) . . ?
O1 P1 C1 106.95(13) . . ?
O3 P1 C1 112.24(13) . . ?
O2 P1 C1 105.59(12) . . ?
O1 Cd1 O1 180.00(9) . 2_665 ?
O1 Cd1 N3 81.31(9) . 2_665 ?
O1 Cd1 N3 98.69(9) 2_665 2_665 ?
O1 Cd1 N3 98.69(9) . . ?
O1 Cd1 N3 81.31(9) 2_665 . ?
N3 Cd1 N3 180.000(1) 2_665 . ?
O1 Cd1 N1 81.44(8) . 2_665 ?
O1 Cd1 N1 98.56(8) 2_665 2_665 ?
N3 Cd1 N1 87.47(9) 2_665 2_665 ?
N3 Cd1 N1 92.53(9) . 2_665 ?
O1 Cd1 N1 98.56(8) . . ?
O1 Cd1 N1 81.44(8) 2_665 . ?
N3 Cd1 N1 92.53(9) 2_665 . ?
N3 Cd1 N1 87.47(9) . . ?
N1 Cd1 N1 180.000(1) 2_665 . ?

loop_
_geom_bond_atom_site_label_1
_geom_bond_atom_site_label_2
_geom_bond_distance
_geom_bond_site_symmetry_2
_geom_bond_publ_flag
C1 C2 1.420(4) . ?
C1 C6 1.425(4) . ?
C1 P1 1.824(3) . ?
C2 C3 1.390(4) . ?
C2 C7 1.533(4) . ?
C3 C4 1.393(4) . ?
C3 H3 0.9500 . ?
C4 C5 1.389(4) . ?
C4 C10 1.516(4) . ?
C5 C6 1.388(4) . ?
C5 H5 0.9500 . ?
C6 C13 1.528(4) . ?
C7 C9 1.511(5) . ?
C7 C8 1.517(5) . ?
C7 H7 1.0000 . ?
C8 H8A 0.9800 . ?
C8 H8B 0.9800 . ?
C8 H8C 0.9800 . ?
C9 H9A 0.9800 . ?
C9 H9B 0.9800 . ?
C9 H9C 0.9800 . ?
C10 C12 1.521(5) . ?
C10 C11 1.523(5) . ?
C10 H10 1.0000 . ?
C11 H11A 0.9800 . ?
C11 H11B 0.9800 . ?
C11 H11C 0.9800 . ?
C12 H12A 0.9800 . ?
C12 H12B 0.9800 . ?
C12 H12C 0.9800 . ?
C13 C14 1.521(4) . ?
C13 C15 1.533(4) . ?
C13 H13 1.0000 . ?
C14 H14A 0.9800 . ?
C14 H14B 0.9800 . ?
C14 H14C 0.9800 . ?
C15 H15A 0.9800 . ?
C15 H15B 0.9800 . ?
C15 H15C 0.9800 . ?
C16 C17 1.495(4) . ?
C16 H16A 0.9800 . ?
C16 H16B 0.9800 . ?
C16 H16C 0.9800 . ?
C17 N1 1.330(4) . ?
C17 C18 1.414(4) . ?
C18 C19 1.372(4) . ?
C18 H18 0.9500 . ?
C19 N2 1.339(4) . ?
C19 C20 1.502(4) . ?
C20 H20A 0.9800 . ?
C20 H20B 0.9800 . ?
C20 H20C 0.9800 . ?
C21 C22 1.480(5) . ?
C21 H21A 0.9800 . ?
C21 H21B 0.9800 . ?
C21 H21C 0.9800 . ?
C22 N3 1.325(4) . ?
C22 C23 1.402(5) . ?
C23 C24 1.387(5) . ?
C23 H23 0.9500 . ?
C24 N4 1.334(4) . ?
C24 C25 1.486(4) . ?
C25 H25A 0.9800 . ?
C25 H25B 0.9800 . ?
C25 H25C 0.9800 . ?
N1 N2 1.363(3) . ?
N1 Cd1 2.391(3) . ?
N2 H2 0.8800 . ?
N3 N4 1.381(4) . ?
N3 Cd1 2.337(3) . ?
N4 H4 0.8800 . ?
O1 P1 1.505(2) . ?
O1 Cd1 2.282(2) . ?
O2 P1 1.570(2) . ?
O2 H2A 0.8400 . ?
O3 P1 1.510(2) . ?
Cd1 O1 2.282(2) 2_665 ?
Cd1 N3 2.337(3) 2_665 ?
Cd1 N1 2.391(3) 2_665 ?

loop_
_geom_torsion_atom_site_label_1
_geom_torsion_atom_site_label_2
_geom_torsion_atom_site_label_3
_geom_torsion_atom_site_label_4
_geom_torsion
_geom_torsion_site_symmetry_1
_geom_torsion_site_symmetry_2
_geom_torsion_site_symmetry_3
_geom_torsion_site_symmetry_4
_geom_torsion_publ_flag
C6 C1 C2 C3 5.8(4) . . . . ?
P1 C1 C2 C3 -173.7(2) . . . . ?
C6 C1 C2 C7 -172.3(3) . . . . ?
P1 C1 C2 C7 8.3(4) . . . . ?
C1 C2 C3 C4 -2.5(4) . . . . ?
C7 C2 C3 C4 175.6(3) . . . . ?
C2 C3 C4 C5 -1.2(5) . . . . ?
C2 C3 C4 C10 179.7(3) . . . . ?
C3 C4 C5 C6 1.7(5) . . . . ?
C10 C4 C5 C6 -179.2(3) . . . . ?
C4 C5 C6 C1 1.6(4) . . . . ?
C4 C5 C6 C13 -176.4(3) . . . . ?
C2 C1 C6 C5 -5.4(4) . . . . ?
P1 C1 C6 C5 174.1(2) . . . . ?
C2 C1 C6 C13 172.6(3) . . . . ?
P1 C1 C6 C13 -7.9(4) . . . . ?
C3 C2 C7 C9 69.8(4) . . . . ?
C1 C2 C7 C9 -112.1(4) . . . . ?
C3 C2 C7 C8 -55.1(4) . . . . ?
C1 C2 C7 C8 123.0(4) . . . . ?
C5 C4 C10 C12 -127.0(3) . . . . ?
C3 C4 C10 C12 52.1(4) . . . . ?
C5 C4 C10 C11 109.7(3) . . . . ?
C3 C4 C10 C11 -71.2(4) . . . . ?
C5 C6 C13 C14 -64.5(4) . . . . ?
C1 C6 C13 C14 117.5(3) . . . . ?
C5 C6 C13 C15 59.8(3) . . . . ?
C1 C6 C13 C15 -118.2(3) . . . . ?
N1 C17 C18 C19 0.1(3) . . . . ?
C16 C17 C18 C19 -178.8(3) . . . . ?
C17 C18 C19 N2 -0.4(3) . . . . ?
C17 C18 C19 C20 179.5(3) . . . . ?
N3 C22 C23 C24 0.7(4) . . . . ?
C21 C22 C23 C24 -178.1(3) . . . . ?
C22 C23 C24 N4 -0.4(4) . . . . ?
C22 C23 C24 C25 -179.7(4) . . . . ?
C18 C17 N1 N2 0.2(3) . . . . ?
C16 C17 N1 N2 179.2(3) . . . . ?
C18 C17 N1 Cd1 170.1(2) . . . . ?
C16 C17 N1 Cd1 -10.9(5) . . . . ?
C18 C19 N2 N1 0.6(3) . . . . ?
C20 C19 N2 N1 -179.4(3) . . . . ?
C17 N1 N2 C19 -0.5(3) . . . . ?
Cd1 N1 N2 C19 -174.30(19) . . . . ?
C23 C22 N3 N4 -0.7(4) . . . . ?
C21 C22 N3 N4 178.3(3) . . . . ?
C23 C22 N3 Cd1 -176.5(2) . . . . ?
C21 C22 N3 Cd1 2.5(5) . . . . ?
C23 C24 N4 N3 0.0(4) . . . . ?
C25 C24 N4 N3 179.4(3) . . . . ?
C22 N3 N4 C24 0.4(4) . . . . ?
Cd1 N3 N4 C24 177.0(2) . . . . ?
Cd1 O1 P1 O3 28.8(4) . . . . ?
Cd1 O1 P1 O2 -93.0(4) . . . . ?
Cd1 O1 P1 C1 153.5(4) . . . . ?
C2 C1 P1 O1 -113.3(3) . . . . ?
C6 C1 P1 O1 67.2(2) . . . . ?
C2 C1 P1 O3 12.5(3) . . . . ?
C6 C1 P1 O3 -167.0(2) . . . . ?
C2 C1 P1 O2 131.2(2) . . . . ?
C6 C1 P1 O2 -48.3(2) . . . . ?
P1 O1 Cd1 O1 -21(100) . . . 2_665 ?
P1 O1 Cd1 N3 -61.0(4) . . . 2_665 ?
P1 O1 Cd1 N3 119.0(4) . . . . ?
P1 O1 Cd1 N1 -149.7(4) . . . 2_665 ?
P1 O1 Cd1 N1 30.3(4) . . . . ?
C22 N3 Cd1 O1 -40.5(3) . . . . ?
N4 N3 Cd1 O1 144.2(2) . . . . ?
C22 N3 Cd1 O1 139.5(3) . . . 2_665 ?
N4 N3 Cd1 O1 -35.8(2) . . . 2_665 ?
C22 N3 Cd1 N3 79(100) . . . 2_665 ?
N4 N3 Cd1 N3 -96(100) . . . 2_665 ?
C22 N3 Cd1 N1 -122.2(3) . . . 2_665 ?
N4 N3 Cd1 N1 62.5(2) . . . 2_665 ?
C22 N3 Cd1 N1 57.8(3) . . . . ?
N4 N3 Cd1 N1 -117.5(2) . . . . ?
C17 N1 Cd1 O1 -15.7(4) . . . . ?
N2 N1 Cd1 O1 153.95(18) . . . . ?
C17 N1 Cd1 O1 164.3(4) . . . 2_665 ?
N2 N1 Cd1 O1 -26.05(18) . . . 2_665 ?
C17 N1 Cd1 N3 65.9(4) . . . 2_665 ?
N2 N1 Cd1 N3 -124.47(19) . . . 2_665 ?
C17 N1 Cd1 N3 -114.1(4) . . . . ?
N2 N1 Cd1 N3 55.53(19) . . . . ?
C17 N1 Cd1 N1 127(100) . . . 2_665 ?
N2 N1 Cd1 N1 -64(100) . . . 2_665 ?
